data_4310853
loop_
_publ_author_name
'Antonia E. Bradley'
'Christopher Hardacre'
'Mark Nieuwenhuyzen'
'William R. Pitner'
'David Sanders'
'Kenneth R. Seddon'
'Robert C. Thied'

_publ_section_title
;
 A Structural and Electrochemical Investigation of
 1-Alkyl-3-methylimidazolium Salts of the Nitratodioxouranate(VI) Anions
 [{UO2(NO3)2}2(\m4-C2O4)]2-, [UO2(NO3)3]-, and [UO2(NO3)4]2-
;
_journal_name_full 'Inorganic Chemistry'
_journal_page_first 2503
_journal_page_last 2514
_journal_paper_doi 10.1021/ic035350b
_journal_volume 43
_journal_year 2004
_chemical_formula_sum 'C16 H26 N8 O20 U2'
_chemical_formula_weight 1126.51
_chemical_name_systematic
; 
 ? 
;
_space_group_IT_number 14
_symmetry_cell_setting monoclinic
_symmetry_space_group_name_Hall '-P 2ybc'
_symmetry_space_group_name_H-M 'P 1 21/c 1'
_atom_sites_solution_hydrogens geom
_atom_sites_solution_primary direct
_atom_sites_solution_secondary difmap
_audit_creation_method SHELXL-97
_cell_angle_alpha 90.00
_cell_angle_beta 106.629(4)
_cell_angle_gamma 90.00
_cell_formula_units_Z 4
_cell_length_a 15.405(3)
_cell_length_b 19.744(4)
_cell_length_c 10.5297(18)
_cell_measurement_temperature 153(2)
_cell_volume 3068.7(10)
_computing_cell_refinement 'Bruker SMART'
_computing_data_collection 'Bruker SMART'
_computing_data_reduction 'Bruker SHELXTL'
_computing_molecular_graphics 'Bruker SHELXTL'
_computing_publication_material 'Bruker SHELXTL'
_computing_structure_refinement 'SHELXL-97 (Sheldrick, 1997)'
_computing_structure_solution 'SHELXS-97 (Sheldrick, 1990)'
_diffrn_ambient_temperature 153(2)
_diffrn_measured_fraction_theta_full 0.905
_diffrn_measured_fraction_theta_max 0.905
_diffrn_measurement_device_type 'CCD area detector'
_diffrn_measurement_method 'phi and omega scans'
_diffrn_radiation_monochromator graphite
_diffrn_radiation_source 'fine-focus sealed tube'
_diffrn_radiation_type MoK\a
_diffrn_radiation_wavelength 0.71073
_diffrn_reflns_av_R_equivalents 0.0845
_diffrn_reflns_av_sigmaI/netI 0.0755
_diffrn_reflns_limit_h_max 19
_diffrn_reflns_limit_h_min -20
_diffrn_reflns_limit_k_max 26
_diffrn_reflns_limit_k_min -26
_diffrn_reflns_limit_l_max 13
_diffrn_reflns_limit_l_min -13
_diffrn_reflns_number 25941
_diffrn_reflns_theta_full 28.75
_diffrn_reflns_theta_max 28.75
_diffrn_reflns_theta_min 1.38
_exptl_absorpt_coefficient_mu 10.637
_exptl_absorpt_correction_T_max 1.0000
_exptl_absorpt_correction_T_min 0.4578
_exptl_absorpt_correction_type empirical
_exptl_absorpt_process_details SADABS
_exptl_crystal_colour 'pale yellow'
_exptl_crystal_density_diffrn 2.438
_exptl_crystal_density_meas ?
_exptl_crystal_density_method 'not measured'
_exptl_crystal_description plate
_exptl_crystal_F_000 2088
_exptl_crystal_size_max 0.26
_exptl_crystal_size_mid 0.23
_exptl_crystal_size_min 0.06
_refine_diff_density_max 1.475
_refine_diff_density_min -2.069
_refine_diff_density_rms 0.521
_refine_ls_extinction_method none
_refine_ls_goodness_of_fit_ref 1.016
_refine_ls_hydrogen_treatment mixed
_refine_ls_matrix_type full
_refine_ls_number_parameters 419
_refine_ls_number_reflns 7209
_refine_ls_number_restraints 0
_refine_ls_restrained_S_all 1.016
_refine_ls_R_factor_all 0.0749
_refine_ls_R_factor_gt 0.0414
_refine_ls_shift/su_max 0.004
_refine_ls_shift/su_mean 0.000
_refine_ls_structure_factor_coef Fsqd
_refine_ls_weighting_details 'calc w=1/[\s^2^(Fo^2^)+(0.0620P)^2^+0.0000P] where P=(Fo^2^+2Fc^2^)/3'
_refine_ls_weighting_scheme calc
_refine_ls_wR_factor_gt 0.0947
_refine_ls_wR_factor_ref 0.1297
_reflns_number_gt 4836
_reflns_number_total 7209
_reflns_threshold_expression >2sigma(I)
_cod_data_source_file ic035350bsi20031121_013707_3.cif
_cod_data_source_block 3
_cod_depositor_comments
;
The following automatic conversions were performed:
'_symmetry_cell_setting' value 'Monoclinic' changed to 'monoclinic'
according to '/home/saulius/struct/CIF-dictionaries/cif_core.dic'
dictionary named 'cif_core.dic' version 2.4.1 from 2010-06-29.

Automatic conversion script
Id: cif_fix_enum 1527 2010-12-29 10:47:43Z saulius 

The following automatic conversions were performed:

'_exptl_crystal_density_meas' value 'not_measured' was changed to '?'
- the value is perceived as not measured.

Automatic conversion script
Id: cif_fix_values 3008 2015-01-20 13:52:24Z robertas 
;
_cod_original_cell_volume 3068.8(10)
_cod_database_code 4310853

loop_
_symmetry_equiv_pos_as_xyz
'x, y, z'
'-x, y+1/2, -z+1/2'
'-x, -y, -z'
'x, -y-1/2, z-1/2'

loop_
_atom_site_label
_atom_site_type_symbol
_atom_site_fract_x
_atom_site_fract_y
_atom_site_fract_z
_atom_site_U_iso_or_equiv
_atom_site_adp_type
_atom_site_occupancy
_atom_site_symmetry_multiplicity
_atom_site_calc_flag
_atom_site_refinement_flags
_atom_site_disorder_assembly
_atom_site_disorder_group
U1 U 0.31653(2) 0.507417(19) 0.77386(3) 0.02730(12) Uani 1 1 d . . .
N1C N 0.2369(6) 0.3954(5) 0.5927(8) 0.043(2) Uani 1 1 d . . .
O1C O 0.2639(4) 0.4755(3) 0.8890(6) 0.0329(15) Uani 1 1 d . . .
C1C C 0.4934(6) 0.5361(4) 1.0208(9) 0.0229(19) Uani 1 1 d . . .
N2C N 0.1952(6) 0.6268(5) 0.7373(9) 0.045(2) Uani 1 1 d . . .
O2C O 0.3685(4) 0.5404(3) 0.6590(6) 0.0361(16) Uani 1 1 d . . .
O3C O 0.4265(4) 0.5678(3) 0.9493(6) 0.0276(14) Uani 1 1 d . . .
O4C O 0.5518(4) 0.5589(3) 1.1203(6) 0.0269(14) Uani 1 1 d . . .
O11C O 0.2054(5) 0.3514(4) 0.5149(7) 0.055(2) Uani 1 1 d . . .
O12C O 0.1923(5) 0.4488(4) 0.6051(7) 0.0436(19) Uani 1 1 d . . .
O13C O 0.3169(4) 0.3937(4) 0.6707(7) 0.0424(18) Uani 1 1 d . . .
O21C O 0.1452(5) 0.6742(4) 0.7219(9) 0.063(3) Uani 1 1 d . . .
O22C O 0.2754(5) 0.6271(4) 0.8144(7) 0.049(2) Uani 1 1 d . . .
O23C O 0.1731(5) 0.5707(4) 0.6749(7) 0.0472(19) Uani 1 1 d . . .
N1D N 0.2530(7) 0.3273(5) 0.2252(10) 0.053(3) Uani 1 1 d . . .
O1D O 0.2631(4) 0.4807(4) 0.3797(6) 0.0348(16) Uani 1 1 d . . .
C1D C 0.4951(6) 0.5376(4) 0.4778(8) 0.0219(18) Uani 1 1 d . . .
U2 U 0.32651(2) 0.464777(19) 0.27064(3) 0.02807(12) Uani 1 1 d . . .
O2D O 0.3920(4) 0.4484(4) 0.1632(6) 0.0358(16) Uani 1 1 d . . .
N2D N 0.2122(6) 0.5662(6) 0.0886(8) 0.046(2) Uani 1 1 d . . .
O3D O 0.4315(4) 0.5508(3) 0.3780(6) 0.0297(15) Uani 1 1 d . . .
O4D O 0.5508(4) 0.5776(3) 0.5482(6) 0.0273(14) Uani 1 1 d . . .
O11D O 0.2224(6) 0.2703(4) 0.2074(10) 0.074(3) Uani 1 1 d . . .
O12D O 0.3284(5) 0.3403(4) 0.3126(7) 0.0426(18) Uani 1 1 d . . .
O13D O 0.2131(5) 0.3788(5) 0.1566(8) 0.052(2) Uani 1 1 d . . .
O21D O 0.1668(5) 0.6058(5) 0.0148(8) 0.069(3) Uani 1 1 d . . .
O22D O 0.1857(5) 0.5056(4) 0.1023(7) 0.0446(19) Uani 1 1 d . . .
O23D O 0.2925(4) 0.5788(4) 0.1642(7) 0.0442(18) Uani 1 1 d . . .
N1A N 0.0520(6) 0.1016(4) 0.2601(8) 0.038(2) Uani 1 1 d . . .
C1A C -0.0264(7) -0.0687(6) 0.2610(13) 0.058(4) Uani 1 1 d . . .
H1A1 H -0.0870 -0.0725 0.2727 0.087 Uiso 1 1 calc R . .
H1A2 H 0.0188 -0.0844 0.3414 0.087 Uiso 1 1 calc R . .
H1A3 H -0.0230 -0.0966 0.1856 0.087 Uiso 1 1 calc R . .
C2A C 0.0518(6) 0.0431(5) 0.3170(9) 0.032(2) Uani 1 1 d . . .
H2A H 0.0883 0.0308 0.4029 0.039 Uiso 1 1 calc R . .
N3A N -0.0077(5) 0.0041(5) 0.2352(9) 0.042(2) Uani 1 1 d . . .
C4A C -0.0476(9) 0.0376(7) 0.1202(12) 0.067(4) Uani 1 1 d . . .
H4A H -0.0923 0.0207 0.0448 0.080 Uiso 1 1 calc R . .
C5A C -0.0094(8) 0.1005(7) 0.1364(10) 0.052(3) Uani 1 1 d . . .
H5A H -0.0228 0.1366 0.0742 0.063 Uiso 1 1 calc R . .
C6A C 0.1077(8) 0.1599(6) 0.3163(12) 0.049(3) Uani 1 1 d . . .
H6A1 H 0.1414 0.1748 0.2541 0.059 Uiso 1 1 calc R . .
H6A2 H 0.1526 0.1462 0.4000 0.059 Uiso 1 1 calc R . .
C7A C 0.0532(9) 0.2190(5) 0.3441(12) 0.052(3) Uani 1 1 d . . .
H7A1 H 0.0950 0.2571 0.3790 0.062 Uiso 1 1 calc R . .
H7A2 H 0.0105 0.2340 0.2594 0.062 Uiso 1 1 calc R . .
C8A C 0.0011(8) 0.2044(6) 0.4393(12) 0.054(3) Uani 1 1 d . . .
H8A1 H -0.0316 0.1615 0.4154 0.081 Uiso 1 1 calc R . .
H8A2 H -0.0424 0.2410 0.4365 0.081 Uiso 1 1 calc R . .
H8A3 H 0.0427 0.2009 0.5289 0.081 Uiso 1 1 calc R . .
N1B N 0.5725(9) 0.2689(6) 0.3441(16) 0.089(5) Uani 1 1 d . . .
C1B C 0.4004(11) 0.2867(7) 0.0310(18) 0.089(6) Uani 1 1 d . . .
H1B1 H 0.3417 0.2659 0.0259 0.133 Uiso 1 1 calc R . .
H1B2 H 0.4203 0.2723 -0.0452 0.133 Uiso 1 1 calc R . .
H1B3 H 0.3944 0.3362 0.0302 0.133 Uiso 1 1 calc R . .
C2B C 0.5202(10) 0.3036(8) 0.2448(18) 0.092(6) Uani 1 1 d . . .
H2B H 0.5209 0.3516 0.2399 0.110 Uiso 1 1 calc R . .
N3B N 0.4674(8) 0.2655(5) 0.1540(13) 0.058(3) Uani 1 1 d . . .
C4B C 0.4896(13) 0.1993(6) 0.2048(19) 0.090(6) Uani 1 1 d . . .
H4B H 0.4612 0.1588 0.1651 0.108 Uiso 1 1 calc R . .
C5B C 0.5558(12) 0.2029(8) 0.3153(18) 0.077(5) Uani 1 1 d . . .
H5B H 0.5864 0.1657 0.3659 0.092 Uiso 1 1 calc R . .
C6B C 0.6369(11) 0.2973(8) 0.482(2) 0.093(6) Uani 1 1 d . . .
H6B1 H 0.6336 0.3474 0.4849 0.112 Uiso 1 1 calc R . .
H6B2 H 0.6187 0.2785 0.5577 0.112 Uiso 1 1 calc R . .
C7B C 0.7235(17) 0.2766(9) 0.487(3) 0.156(12) Uani 1 1 d . . .
H7B1 H 0.7402 0.2908 0.4070 0.187 Uiso 1 1 calc R . .
H7B2 H 0.7303 0.2269 0.4975 0.187 Uiso 1 1 calc R . .
C8B C 0.7804(13) 0.3144(9) 0.6123(17) 0.117(7) Uani 1 1 d . . .
H8B1 H 0.7642 0.3625 0.6054 0.175 Uiso 1 1 calc R . .
H8B2 H 0.8450 0.3095 0.6196 0.175 Uiso 1 1 calc R . .
H8B3 H 0.7681 0.2951 0.6911 0.175 Uiso 1 1 calc R . .

loop_
_atom_site_aniso_label
_atom_site_aniso_U_11
_atom_site_aniso_U_22
_atom_site_aniso_U_33
_atom_site_aniso_U_23
_atom_site_aniso_U_13
_atom_site_aniso_U_12
U1 0.01931(18) 0.0429(2) 0.01809(19) 0.00360(15) 0.00278(14) -0.00161(14)
N1C 0.032(5) 0.069(7) 0.023(4) -0.001(4) 0.001(4) -0.020(5)
O1C 0.026(3) 0.049(4) 0.023(3) -0.003(3) 0.006(3) 0.000(3)
C1C 0.020(4) 0.028(5) 0.023(4) 0.002(4) 0.010(4) -0.001(4)
N2C 0.035(5) 0.053(6) 0.046(6) 0.023(5) 0.011(4) 0.010(5)
O2C 0.034(4) 0.054(5) 0.022(3) -0.005(3) 0.010(3) -0.011(3)
O3C 0.024(3) 0.032(4) 0.026(3) 0.000(3) 0.005(3) -0.001(3)
O4C 0.024(3) 0.030(3) 0.024(3) -0.004(3) 0.002(3) -0.003(3)
O11C 0.057(5) 0.068(5) 0.031(4) -0.003(4) -0.003(4) -0.034(4)
O12C 0.032(4) 0.072(6) 0.025(4) 0.005(4) 0.005(3) -0.010(4)
O13C 0.033(4) 0.058(5) 0.033(4) -0.011(3) 0.004(3) -0.011(3)
O21C 0.043(5) 0.057(5) 0.088(7) 0.028(5) 0.017(5) 0.029(4)
O22C 0.036(4) 0.060(5) 0.047(5) 0.013(4) 0.002(4) 0.012(4)
O23C 0.029(4) 0.069(6) 0.037(4) 0.013(4) -0.001(3) 0.009(4)
N1D 0.057(6) 0.065(7) 0.047(6) -0.028(5) 0.034(5) -0.047(6)
O1D 0.028(3) 0.050(4) 0.022(3) 0.005(3) 0.001(3) -0.011(3)
C1D 0.021(4) 0.029(5) 0.016(4) 0.000(4) 0.006(3) -0.004(4)
U2 0.02310(18) 0.0427(2) 0.01672(18) -0.00072(14) 0.00305(14) -0.01056(15)
O2D 0.027(3) 0.054(4) 0.023(3) 0.003(3) 0.001(3) -0.006(3)
N2D 0.025(4) 0.086(8) 0.030(5) 0.012(5) 0.013(4) 0.012(5)
O3D 0.026(3) 0.029(3) 0.031(4) 0.008(3) 0.002(3) -0.005(3)
O4D 0.026(3) 0.028(3) 0.025(3) 0.003(3) 0.001(3) -0.008(3)
O11D 0.065(6) 0.072(7) 0.092(7) -0.039(5) 0.035(5) -0.045(5)
O12D 0.050(5) 0.044(4) 0.032(4) -0.009(3) 0.010(3) -0.023(4)
O13D 0.043(5) 0.073(6) 0.039(5) -0.019(4) 0.012(4) -0.022(4)
O21D 0.040(4) 0.113(8) 0.048(5) 0.040(5) 0.005(4) 0.032(5)
O22D 0.028(4) 0.082(6) 0.023(4) 0.004(4) 0.006(3) -0.008(4)
O23D 0.026(4) 0.062(5) 0.041(4) 0.013(4) 0.002(3) -0.001(3)
N1A 0.036(5) 0.044(5) 0.031(5) 0.003(4) 0.002(4) 0.005(4)
C1A 0.025(5) 0.060(8) 0.090(10) -0.021(7) 0.018(6) -0.019(5)
C2A 0.031(5) 0.042(6) 0.021(5) -0.003(4) 0.002(4) 0.003(4)
N3A 0.028(5) 0.051(6) 0.042(6) -0.008(4) 0.000(4) 0.008(4)
C4A 0.055(8) 0.087(11) 0.039(7) -0.026(7) -0.016(6) 0.026(7)
C5A 0.060(8) 0.062(8) 0.027(6) 0.005(5) 0.000(5) 0.025(6)
C6A 0.053(7) 0.050(7) 0.053(7) -0.011(6) 0.028(6) -0.009(6)
C7A 0.065(8) 0.038(7) 0.052(8) 0.005(5) 0.015(7) 0.000(6)
C8A 0.064(8) 0.056(7) 0.052(7) 0.006(6) 0.030(6) 0.026(6)
N1B 0.079(10) 0.045(7) 0.132(13) 0.024(8) 0.016(9) -0.011(7)
C1B 0.097(13) 0.059(9) 0.136(16) -0.049(10) 0.074(13) -0.044(9)
C2B 0.057(9) 0.042(9) 0.164(19) 0.002(10) 0.012(11) -0.024(7)
N3B 0.055(7) 0.048(7) 0.083(9) -0.013(6) 0.039(7) -0.012(5)
C4B 0.149(17) 0.021(7) 0.141(16) -0.023(9) 0.107(14) -0.025(9)
C5B 0.093(12) 0.053(9) 0.104(14) -0.008(9) 0.060(11) 0.002(9)
C6B 0.085(12) 0.059(9) 0.163(18) -0.023(11) 0.079(13) -0.022(9)
C7B 0.19(2) 0.066(12) 0.29(3) 0.016(15) 0.20(3) 0.009(13)
C8B 0.145(18) 0.075(12) 0.109(15) 0.002(11) 0.003(13) -0.050(12)

loop_
_atom_type_symbol
_atom_type_description
_atom_type_scat_dispersion_real
_atom_type_scat_dispersion_imag
_atom_type_scat_source
C C 0.0033 0.0016 'International Tables Vol C Tables 4.2.6.8 and 6.1.1.4'
H H 0.0000 0.0000 'International Tables Vol C Tables 4.2.6.8 and 6.1.1.4'
N N 0.0061 0.0033 'International Tables Vol C Tables 4.2.6.8 and 6.1.1.4'
O O 0.0106 0.0060 'International Tables Vol C Tables 4.2.6.8 and 6.1.1.4'
U U -9.6767 9.6646 'International Tables Vol C Tables 4.2.6.8 and 6.1.1.4'

loop_
_geom_angle_atom_site_label_1
_geom_angle_atom_site_label_2
_geom_angle_atom_site_label_3
_geom_angle
_geom_angle_site_symmetry_1
_geom_angle_site_symmetry_3
_geom_angle_publ_flag
O2C U1 O1C 179.2(3) . . ?
O2C U1 O4C 91.8(3) . 3_667 ?
O1C U1 O4C 88.8(3) . 3_667 ?
O2C U1 O3C 89.2(3) . . ?
O1C U1 O3C 90.6(2) . . ?
O4C U1 O3C 66.6(2) 3_667 . ?
O2C U1 O23C 92.9(3) . . ?
O1C U1 O23C 86.5(3) . . ?
O4C U1 O23C 175.2(2) 3_667 . ?
O3C U1 O23C 114.4(2) . . ?
O2C U1 O12C 95.2(3) . . ?
O1C U1 O12C 85.0(3) . . ?
O4C U1 O12C 116.8(2) 3_667 . ?
O3C U1 O12C 174.3(2) . . ?
O23C U1 O12C 61.7(3) . . ?
O2C U1 O13C 88.6(3) . . ?
O1C U1 O13C 92.1(3) . . ?
O4C U1 O13C 66.7(2) 3_667 . ?
O3C U1 O13C 133.2(2) . . ?
O23C U1 O13C 112.4(3) . . ?
O12C U1 O13C 50.8(2) . . ?
O2C U1 O22C 87.4(3) . . ?
O1C U1 O22C 91.8(3) . . ?
O4C U1 O22C 130.8(2) 3_667 . ?
O3C U1 O22C 64.2(2) . . ?
O23C U1 O22C 50.5(3) . . ?
O12C U1 O22C 112.2(3) . . ?
O13C U1 O22C 162.1(2) . . ?
O2C U1 N1C 91.2(3) . . ?
O1C U1 N1C 89.4(3) . . ?
O4C U1 N1C 91.8(2) 3_667 . ?
O3C U1 N1C 158.4(2) . . ?
O23C U1 N1C 87.2(3) . . ?
O12C U1 N1C 25.6(2) . . ?
O13C U1 N1C 25.3(2) . . ?
O22C U1 N1C 137.4(3) . . ?
O2C U1 N2C 90.6(3) . . ?
O1C U1 N2C 88.6(3) . . ?
O4C U1 N2C 155.6(2) 3_667 . ?
O3C U1 N2C 89.2(2) . . ?
O23C U1 N2C 25.4(2) . . ?
O12C U1 N2C 87.1(3) . . ?
O13C U1 N2C 137.6(3) . . ?
O22C U1 N2C 25.1(2) . . ?
N1C U1 N2C 112.5(3) . . ?
O11C N1C O13C 123.5(10) . . ?
O11C N1C O12C 122.7(9) . . ?
O13C N1C O12C 113.9(8) . . ?
O11C N1C U1 177.3(7) . . ?
O13C N1C U1 57.0(5) . . ?
O12C N1C U1 57.0(5) . . ?
O4C C1C O3C 126.3(8) . . ?
O4C C1C C1C 117.0(9) . 3_667 ?
O3C C1C C1C 116.7(10) . 3_667 ?
O21C N2C O22C 123.8(11) . . ?
O21C N2C O23C 122.8(9) . . ?
O22C N2C O23C 113.4(9) . . ?
O21C N2C U1 179.0(8) . . ?
O22C N2C U1 57.2(5) . . ?
O23C N2C U1 56.3(5) . . ?
C1C O3C U1 119.0(6) . . ?
C1C O4C U1 120.0(5) . 3_667 ?
N1C O12C U1 97.4(5) . . ?
N1C O13C U1 97.7(6) . . ?
N2C O22C U1 97.7(7) . . ?
N2C O23C U1 98.4(5) . . ?
O11D N1D O12D 121.9(12) . . ?
O11D N1D O13D 122.6(10) . . ?
O12D N1D O13D 115.5(8) . . ?
O11D N1D U2 179.4(8) . . ?
O12D N1D U2 58.0(5) . . ?
O13D N1D U2 57.6(5) . . ?
O3D C1D O4D 127.9(8) . . ?
O3D C1D C1D 116.2(9) . 3_666 ?
O4D C1D C1D 116.0(9) . 3_666 ?
O1D U2 O2D 179.0(3) . . ?
O1D U2 O3D 89.5(3) . . ?
O2D U2 O3D 90.0(3) . . ?
O1D U2 O4D 90.1(3) . 3_666 ?
O2D U2 O4D 88.9(2) . 3_666 ?
O3D U2 O4D 66.6(2) . 3_666 ?
O1D U2 O13D 89.6(3) . . ?
O2D U2 O13D 91.0(3) . . ?
O3D U2 O13D 177.9(3) . . ?
O4D U2 O13D 115.3(2) 3_666 . ?
O1D U2 O12D 92.4(3) . . ?
O2D U2 O12D 87.3(3) . . ?
O3D U2 O12D 130.0(2) . . ?
O4D U2 O12D 63.4(2) 3_666 . ?
O13D U2 O12D 52.0(3) . . ?
O1D U2 O23D 92.8(3) . . ?
O2D U2 O23D 87.8(3) . . ?
O3D U2 O23D 66.4(2) . . ?
O4D U2 O23D 132.9(2) 3_666 . ?
O13D U2 O23D 111.7(3) . . ?
O12D U2 O23D 162.8(2) . . ?
O1D U2 O22D 82.7(3) . . ?
O2D U2 O22D 98.3(3) . . ?
O3D U2 O22D 115.9(2) . . ?
O4D U2 O22D 172.3(2) 3_666 . ?
O13D U2 O22D 62.1(3) . . ?
O12D U2 O22D 113.9(2) . . ?
O23D U2 O22D 50.7(2) . . ?
O1D U2 N1D 90.7(3) . . ?
O2D U2 N1D 89.5(3) . . ?
O3D U2 N1D 155.8(3) . . ?
O4D U2 N1D 89.2(3) 3_666 . ?
O13D U2 N1D 26.1(3) . . ?
O12D U2 N1D 25.9(3) . . ?
O23D U2 N1D 137.7(3) . . ?
O22D U2 N1D 88.1(3) . . ?
O1D U2 N2D 87.9(3) . . ?
O2D U2 N2D 93.0(3) . . ?
O3D U2 N2D 91.2(3) . . ?
O4D U2 N2D 157.8(2) 3_666 . ?
O13D U2 N2D 86.8(3) . . ?
O12D U2 N2D 138.7(3) . . ?
O23D U2 N2D 25.4(2) . . ?
O22D U2 N2D 25.3(2) . . ?
N1D U2 N2D 112.9(3) . . ?
O21D N2D O22D 122.9(9) . . ?
O21D N2D O23D 124.2(11) . . ?
O22D N2D O23D 112.9(8) . . ?
O21D N2D U2 179.0(8) . . ?
O22D N2D U2 56.6(5) . . ?
O23D N2D U2 56.3(5) . . ?
C1D O3D U2 120.9(6) . . ?
C1D O4D U2 120.0(5) . 3_666 ?
N1D O12D U2 96.2(6) . . ?
N1D O13D U2 96.3(5) . . ?
N2D O22D U2 98.0(5) . . ?
N2D O23D U2 98.3(6) . . ?
C2A N1A C5A 109.3(9) . . ?
C2A N1A C6A 126.4(9) . . ?
C5A N1A C6A 124.3(10) . . ?
N1A C2A N3A 108.2(9) . . ?
C2A N3A C4A 110.5(11) . . ?
C2A N3A C1A 125.1(9) . . ?
C4A N3A C1A 124.3(10) . . ?
N3A C4A C5A 105.2(10) . . ?
C4A C5A N1A 106.8(10) . . ?
N1A C6A C7A 113.2(9) . . ?
C8A C7A C6A 114.7(9) . . ?
C2B N1B C5B 107.0(15) . . ?
C2B N1B C6B 127.9(13) . . ?
C5B N1B C6B 124.8(14) . . ?
N3B C2B N1B 113.1(14) . . ?
C2B N3B C4B 102.9(13) . . ?
C2B N3B C1B 128.0(12) . . ?
C4B N3B C1B 129.1(13) . . ?
C5B C4B N3B 109.1(13) . . ?
C4B C5B N1B 107.6(16) . . ?
C7B C6B N1B 105.7(17) . . ?
C6B C7B C8B 101.2(17) . . ?

loop_
_geom_bond_atom_site_label_1
_geom_bond_atom_site_label_2
_geom_bond_distance
_geom_bond_site_symmetry_2
_geom_bond_publ_flag
U1 O2C 1.755(6) . ?
U1 O1C 1.758(6) . ?
U1 O4C 2.404(6) 3_667 ?
U1 O3C 2.431(6) . ?
U1 O23C 2.492(7) . ?
U1 O12C 2.493(7) . ?
U1 O13C 2.496(7) . ?
U1 O22C 2.514(8) . ?
U1 N1C 2.949(9) . ?
U1 N2C 2.964(9) . ?
N1C O11C 1.198(10) . ?
N1C O13C 1.270(10) . ?
N1C O12C 1.286(12) . ?
C1C O4C 1.253(10) . ?
C1C O3C 1.255(10) . ?
C1C C1C 1.522(17) 3_667 ?
N2C O21C 1.193(11) . ?
N2C O22C 1.270(10) . ?
N2C O23C 1.284(12) . ?
O4C U1 2.404(6) 3_667 ?
N1D O11D 1.214(11) . ?
N1D O12D 1.284(11) . ?
N1D O13D 1.295(13) . ?
N1D U2 2.927(9) . ?
O1D U2 1.737(7) . ?
C1D O3D 1.243(10) . ?
C1D O4D 1.244(10) . ?
C1D C1D 1.550(17) 3_666 ?
U2 O2D 1.748(7) . ?
U2 O3D 2.393(6) . ?
U2 O4D 2.418(6) 3_666 ?
U2 O13D 2.485(7) . ?
U2 O12D 2.495(7) . ?
U2 O23D 2.502(7) . ?
U2 O22D 2.509(7) . ?
U2 N2D 2.975(9) . ?
N2D O21D 1.181(11) . ?
N2D O22D 1.286(12) . ?
N2D O23D 1.289(10) . ?
O4D U2 2.418(6) 3_666 ?
N1A C2A 1.301(12) . ?
N1A C5A 1.374(13) . ?
N1A C6A 1.457(13) . ?
C1A N3A 1.505(16) . ?
C2A N3A 1.313(12) . ?
N3A C4A 1.362(14) . ?
C4A C5A 1.363(18) . ?
C6A C7A 1.514(15) . ?
C7A C8A 1.481(16) . ?
N1B C2B 1.315(18) . ?
N1B C5B 1.345(19) . ?
N1B C6B 1.61(2) . ?
C1B N3B 1.47(2) . ?
C2B N3B 1.304(17) . ?
N3B C4B 1.415(18) . ?
C4B C5B 1.31(2) . ?
C6B C7B 1.38(2) . ?
C7B C8B 1.55(3) . ?
